data_7107930
loop_
_publ_author_name
'Kazuhiro Hata'
'Yasutomo Segawa'
'Kenichiro Itami'

_publ_section_title
;
 1,3,5-Triaryl 2-pyridylidene: base-promoted generation and complexation
;
_journal_name_full Chem.Commun.
_journal_page_first 6642
_journal_paper_doi 10.1039/c2cc33184e
_journal_volume 48
_journal_year 2012
_chemical_formula_sum 'C38 H40 F3 N O3 S'
_chemical_formula_weight 647.77
_chemical_name_systematic
;
?
;
_space_group_IT_number 14
_symmetry_cell_setting monoclinic
_symmetry_space_group_name_Hall '-P 2yn'
_symmetry_space_group_name_H-M 'P 1 21/n 1'
_atom_sites_solution_hydrogens geom
_atom_sites_solution_primary direct
_atom_sites_solution_secondary difmap
_audit_creation_method SHELXL-97
_cell_angle_alpha 90.00
_cell_angle_beta 107.5846(18)
_cell_angle_gamma 90.00
_cell_formula_units_Z 4
_cell_length_a 14.1166(19)
_cell_length_b 17.674(2)
_cell_length_c 14.3488(19)
_cell_measurement_reflns_used 8510
_cell_measurement_temperature 123.1500
_cell_measurement_theta_max 27.4835
_cell_measurement_theta_min 3.0274
_cell_volume 3412.7(8)
_computing_cell_refinement 'RIGAKU CrystalClear'
_computing_data_collection 'RIGAKU CrystalClear'
_computing_data_reduction 'RIGAKU CrystalClear'
_computing_molecular_graphics ORTEP-III
_computing_structure_refinement 'SHELXL-97 (Sheldrick, 1997)'
_computing_structure_solution SIR-97
_diffrn_ambient_temperature 123(2)
_diffrn_measured_fraction_theta_full 0.997
_diffrn_measured_fraction_theta_max 0.997
_diffrn_measurement_device_type
;
Saturn70 CCD (4x4 bin mode) with MicroMax-007
;
_diffrn_radiation_monochromator graphite
_diffrn_radiation_source 'fine-focus sealed tube'
_diffrn_radiation_type MoK\a
_diffrn_radiation_wavelength 0.71070
_diffrn_reflns_av_R_equivalents 0.0338
_diffrn_reflns_av_sigmaI/netI 0.0298
_diffrn_reflns_limit_h_max 16
_diffrn_reflns_limit_h_min -16
_diffrn_reflns_limit_k_max 20
_diffrn_reflns_limit_k_min -21
_diffrn_reflns_limit_l_max 17
_diffrn_reflns_limit_l_min -15
_diffrn_reflns_number 22492
_diffrn_reflns_theta_full 25.00
_diffrn_reflns_theta_max 25.00
_diffrn_reflns_theta_min 3.03
_exptl_absorpt_coefficient_mu 0.148
_exptl_absorpt_correction_T_max 0.9781
_exptl_absorpt_correction_T_min 0.9709
_exptl_absorpt_correction_type multi-scan
_exptl_absorpt_process_details 'Jacobson, R. (1998) Private communication'
_exptl_crystal_colour Colorless
_exptl_crystal_density_diffrn 1.261
_exptl_crystal_density_method 'not measured'
_exptl_crystal_description Block
_exptl_crystal_F_000 1368
_exptl_crystal_size_max 0.20
_exptl_crystal_size_mid 0.15
_exptl_crystal_size_min 0.15
_refine_diff_density_max 0.208
_refine_diff_density_min -0.375
_refine_diff_density_rms 0.043
_refine_ls_extinction_method none
_refine_ls_goodness_of_fit_ref 1.067
_refine_ls_hydrogen_treatment constr
_refine_ls_matrix_type full
_refine_ls_number_parameters 423
_refine_ls_number_reflns 5977
_refine_ls_number_restraints 0
_refine_ls_restrained_S_all 1.067
_refine_ls_R_factor_all 0.0503
_refine_ls_R_factor_gt 0.0435
_refine_ls_shift/su_max 0.001
_refine_ls_shift/su_mean 0.000
_refine_ls_structure_factor_coef Fsqd
_refine_ls_weighting_details 'calc w=1/[\s^2^(Fo^2^)+(0.0552P)^2^+1.0200P] where P=(Fo^2^+2Fc^2^)/3'
_refine_ls_weighting_scheme calc
_refine_ls_wR_factor_gt 0.1028
_refine_ls_wR_factor_ref 0.1081
_reflns_number_gt 5211
_reflns_number_total 5977
_reflns_threshold_expression >2sigma(I)
_cod_data_source_file c2cc33184e.txt
_cod_data_source_block compound3
_cod_original_cell_volume 3412.8(8)
_cod_original_sg_symbol_H-M P21/n
_cod_database_code 7107930

loop_
_symmetry_equiv_pos_as_xyz
'x, y, z'
'-x+1/2, y+1/2, -z+1/2'
'-x, -y, -z'
'x-1/2, -y-1/2, z-1/2'

loop_
_atom_site_label
_atom_site_type_symbol
_atom_site_fract_x
_atom_site_fract_y
_atom_site_fract_z
_atom_site_U_iso_or_equiv
_atom_site_adp_type
_atom_site_occupancy
_atom_site_symmetry_multiplicity
_atom_site_calc_flag
_atom_site_refinement_flags
N1 N 0.54465(9) 0.21119(7) 0.80357(9) 0.0182(3) Uani 1 1 d .
C1 C 0.51074(12) 0.14043(9) 0.80910(11) 0.0186(3) Uani 1 1 d .
H1 H 0.4630 0.1319 0.8426 0.022 Uiso 1 1 calc R
C2 C 0.54466(11) 0.08014(9) 0.76659(11) 0.0187(3) Uani 1 1 d .
C3 C 0.61367(12) 0.09495(9) 0.71693(11) 0.0205(3) Uani 1 1 d .
H2 H 0.6387 0.0544 0.6878 0.025 Uiso 1 1 calc R
C4 C 0.64652(11) 0.16844(9) 0.70944(11) 0.0201(3) Uani 1 1 d .
C5 C 0.61143(11) 0.22571(9) 0.75541(11) 0.0200(3) Uani 1 1 d .
H3 H 0.6345 0.2760 0.7532 0.024 Uiso 1 1 calc R
C6 C 0.50711(11) 0.27378(8) 0.84971(11) 0.0180(3) Uani 1 1 d .
C7 C 0.55949(11) 0.29283(9) 0.94527(11) 0.0196(3) Uani 1 1 d .
C8 C 0.52125(12) 0.35178(9) 0.98770(12) 0.0222(4) Uani 1 1 d .
H4 H 0.5558 0.3671 1.0525 0.027 Uiso 1 1 calc R
C9 C 0.43362(12) 0.38869(9) 0.93726(12) 0.0219(4) Uani 1 1 d .
C10 C 0.38533(12) 0.36750(9) 0.84154(12) 0.0227(4) Uani 1 1 d .
H5 H 0.3259 0.3930 0.8068 0.027 Uiso 1 1 calc R
C11 C 0.42105(12) 0.31027(9) 0.79481(12) 0.0210(4) Uani 1 1 d .
C12 C 0.65325(13) 0.25270(10) 1.00163(12) 0.0272(4) Uani 1 1 d .
H6 H 0.6392 0.1988 1.0068 0.041 Uiso 1 1 calc R
H7 H 0.6783 0.2746 1.0673 0.041 Uiso 1 1 calc R
H8 H 0.7034 0.2585 0.9675 0.041 Uiso 1 1 calc R
C13 C 0.38896(14) 0.44823(10) 0.98647(14) 0.0305(4) Uani 1 1 d .
H9 H 0.3357 0.4257 1.0081 0.046 Uiso 1 1 calc R
H10 H 0.3617 0.4893 0.9402 0.046 Uiso 1 1 calc R
H11 H 0.4404 0.4685 1.0431 0.046 Uiso 1 1 calc R
C14 C 0.36888(13) 0.28967(10) 0.69028(13) 0.0306(4) Uani 1 1 d .
H12 H 0.4126 0.3003 0.6502 0.046 Uiso 1 1 calc R
H13 H 0.3079 0.3196 0.6663 0.046 Uiso 1 1 calc R
H14 H 0.3521 0.2357 0.6861 0.046 Uiso 1 1 calc R
C15 C 0.50592(12) 0.00292(9) 0.77561(12) 0.0206(4) Uani 1 1 d .
C16 C 0.43771(12) -0.03097(10) 0.69383(13) 0.0248(4) Uani 1 1 d .
C17 C 0.40014(13) -0.10183(10) 0.70582(15) 0.0331(4) Uani 1 1 d .
H15 H 0.3535 -0.1255 0.6517 0.040 Uiso 1 1 calc R
C18 C 0.42934(15) -0.13838(10) 0.79496(17) 0.0374(5) Uani 1 1 d .
H16 H 0.4024 -0.1866 0.8019 0.045 Uiso 1 1 calc R
C19 C 0.49755(15) -0.10501(10) 0.87382(15) 0.0347(5) Uani 1 1 d .
H17 H 0.5181 -0.1310 0.9346 0.042 Uiso 1 1 calc R
C20 C 0.53711(13) -0.03366(9) 0.86625(12) 0.0249(4) Uani 1 1 d .
C21 C 0.40403(14) 0.00838(11) 0.59639(13) 0.0335(4) Uani 1 1 d .
H18 H 0.3565 -0.0238 0.5491 0.050 Uiso 1 1 calc R
H19 H 0.4616 0.0182 0.5734 0.050 Uiso 1 1 calc R
H20 H 0.3721 0.0564 0.6032 0.050 Uiso 1 1 calc R
C22 C 0.61314(15) 0.00061(11) 0.95271(13) 0.0349(4) Uani 1 1 d .
H21 H 0.6708 0.0171 0.9334 0.052 Uiso 1 1 calc R
H22 H 0.6342 -0.0371 1.0050 0.052 Uiso 1 1 calc R
H23 H 0.5841 0.0442 0.9762 0.052 Uiso 1 1 calc R
C23 C 0.71423(12) 0.18879(9) 0.65097(12) 0.0215(4) Uani 1 1 d .
C24 C 0.67198(13) 0.21470(9) 0.55481(13) 0.0263(4) Uani 1 1 d .
C25 C 0.73464(14) 0.23967(10) 0.50309(13) 0.0301(4) Uani 1 1 d .
H24 H 0.7072 0.2575 0.4380 0.036 Uiso 1 1 calc R
C26 C 0.83608(15) 0.23889(10) 0.54517(14) 0.0327(4) Uani 1 1 d .
H25 H 0.8779 0.2574 0.5094 0.039 Uiso 1 1 calc R
C27 C 0.87767(14) 0.21158(10) 0.63852(15) 0.0338(5) Uani 1 1 d .
H26 H 0.9479 0.2101 0.6657 0.041 Uiso 1 1 calc R
C28 C 0.81741(13) 0.18589(9) 0.69391(13) 0.0267(4) Uani 1 1 d .
C29 C 0.56105(14) 0.21665(12) 0.50764(14) 0.0377(5) Uani 1 1 d .
H27 H 0.5333 0.1663 0.5113 0.057 Uiso 1 1 calc R
H28 H 0.5464 0.2316 0.4390 0.057 Uiso 1 1 calc R
H29 H 0.5314 0.2532 0.5419 0.057 Uiso 1 1 calc R
C30 C 0.86213(14) 0.15777(12) 0.79632(15) 0.0386(5) Uani 1 1 d .
H30 H 0.8448 0.1923 0.8420 0.058 Uiso 1 1 calc R
H31 H 0.9346 0.1554 0.8114 0.058 Uiso 1 1 calc R
H32 H 0.8363 0.1072 0.8025 0.058 Uiso 1 1 calc R
C31 C 0.15971(15) 0.05496(12) 0.81200(14) 0.0394(5) Uani 1 1 d .
F1 F 0.13358(11) 0.07433(9) 0.89057(10) 0.0678(4) Uani 1 1 d .
F2 F 0.07650(10) 0.03788(8) 0.74077(10) 0.0641(4) Uani 1 1 d .
F3 F 0.21311(11) -0.00819(7) 0.83387(9) 0.0635(4) Uani 1 1 d .
S1 S 0.22708(3) 0.13066(2) 0.77534(3) 0.02568(13) Uani 1 1 d .
O1 O 0.31222(9) 0.14042(7) 0.86026(9) 0.0301(3) Uani 1 1 d .
O2 O 0.15684(11) 0.19150(8) 0.75626(11) 0.0469(4) Uani 1 1 d .
O3 O 0.24780(11) 0.10123(9) 0.69037(10) 0.0457(4) Uani 1 1 d .
C32 C 0.65520(14) 0.42401(10) 0.69648(13) 0.0319(4) Uani 1 1 d .
C33 C 0.74425(15) 0.39350(10) 0.69106(15) 0.0346(5) Uani 1 1 d .
H33 H 0.7532 0.3849 0.6289 0.042 Uiso 1 1 calc R
C34 C 0.81982(14) 0.37555(10) 0.77466(16) 0.0354(5) Uani 1 1 d .
H34 H 0.8804 0.3551 0.7698 0.042 Uiso 1 1 calc R
C35 C 0.80732(14) 0.38736(11) 0.86539(15) 0.0342(4) Uani 1 1 d .
H35 H 0.8592 0.3748 0.9230 0.041 Uiso 1 1 calc R
C36 C 0.71954(13) 0.41732(10) 0.87222(14) 0.0310(4) Uani 1 1 d .
H36 H 0.7109 0.4253 0.9346 0.037 Uiso 1 1 calc R
C37 C 0.64426(13) 0.43575(10) 0.78887(13) 0.0301(4) Uani 1 1 d .
H37 H 0.5842 0.4567 0.7943 0.036 Uiso 1 1 calc R
C38 C 0.57235(19) 0.44353(14) 0.60549(16) 0.0550(6) Uani 1 1 d .
H38 H 0.5819 0.4951 0.5848 0.082 Uiso 1 1 calc R
H39 H 0.5085 0.4403 0.6191 0.082 Uiso 1 1 calc R
H40 H 0.5728 0.4079 0.5533 0.082 Uiso 1 1 calc R

loop_
_atom_site_aniso_label
_atom_site_aniso_U_11
_atom_site_aniso_U_22
_atom_site_aniso_U_33
_atom_site_aniso_U_23
_atom_site_aniso_U_13
_atom_site_aniso_U_12
N1 0.0190(7) 0.0163(7) 0.0193(7) -0.0012(5) 0.0057(5) 0.0001(5)
C1 0.0184(8) 0.0192(8) 0.0182(8) 0.0010(6) 0.0057(6) -0.0022(6)
C2 0.0187(8) 0.0176(8) 0.0185(8) -0.0007(6) 0.0036(6) -0.0005(6)
C3 0.0214(8) 0.0188(8) 0.0209(8) -0.0026(7) 0.0056(7) 0.0009(7)
C4 0.0187(8) 0.0204(8) 0.0211(8) -0.0002(7) 0.0059(7) -0.0009(7)
C5 0.0203(8) 0.0194(8) 0.0214(8) 0.0006(7) 0.0078(7) -0.0031(7)
C6 0.0190(8) 0.0147(8) 0.0222(8) -0.0012(6) 0.0092(7) -0.0011(6)
C7 0.0196(8) 0.0185(8) 0.0213(8) -0.0002(6) 0.0071(7) -0.0031(7)
C8 0.0238(9) 0.0229(8) 0.0212(8) -0.0029(7) 0.0089(7) -0.0035(7)
C9 0.0236(9) 0.0172(8) 0.0282(9) -0.0003(7) 0.0127(7) -0.0027(7)
C10 0.0180(8) 0.0198(8) 0.0309(9) 0.0033(7) 0.0083(7) 0.0013(7)
C11 0.0188(8) 0.0204(8) 0.0234(8) 0.0002(7) 0.0060(7) -0.0038(7)
C12 0.0247(9) 0.0291(9) 0.0249(9) -0.0030(7) 0.0031(7) 0.0039(8)
C13 0.0347(10) 0.0246(9) 0.0376(10) -0.0023(8) 0.0190(8) 0.0032(8)
C14 0.0276(10) 0.0321(10) 0.0270(9) -0.0024(8) 0.0006(8) 0.0008(8)
C15 0.0201(8) 0.0172(8) 0.0278(9) -0.0008(7) 0.0124(7) 0.0010(7)
C16 0.0215(9) 0.0239(9) 0.0315(9) -0.0072(7) 0.0120(7) -0.0005(7)
C17 0.0265(10) 0.0253(10) 0.0519(12) -0.0139(9) 0.0187(9) -0.0066(8)
C18 0.0407(11) 0.0165(9) 0.0665(14) -0.0030(9) 0.0334(11) -0.0039(8)
C19 0.0458(12) 0.0211(9) 0.0471(12) 0.0099(8) 0.0288(10) 0.0081(8)
C20 0.0290(9) 0.0207(9) 0.0286(9) 0.0020(7) 0.0142(8) 0.0047(7)
C21 0.0293(10) 0.0405(11) 0.0282(10) -0.0086(8) 0.0048(8) -0.0019(8)
C22 0.0444(11) 0.0328(10) 0.0270(10) 0.0070(8) 0.0098(9) 0.0045(9)
C23 0.0255(9) 0.0152(8) 0.0287(9) -0.0042(7) 0.0156(7) -0.0023(7)
C24 0.0335(10) 0.0216(9) 0.0284(9) -0.0026(7) 0.0163(8) -0.0023(7)
C25 0.0446(11) 0.0216(9) 0.0305(10) -0.0029(7) 0.0208(9) -0.0033(8)
C26 0.0437(12) 0.0212(9) 0.0437(11) -0.0072(8) 0.0289(10) -0.0077(8)
C27 0.0269(10) 0.0266(10) 0.0549(13) -0.0126(9) 0.0230(9) -0.0058(8)
C28 0.0260(9) 0.0195(8) 0.0372(10) -0.0061(7) 0.0133(8) -0.0017(7)
C29 0.0364(11) 0.0483(12) 0.0290(10) 0.0060(9) 0.0106(8) 0.0003(9)
C30 0.0275(10) 0.0415(11) 0.0447(12) -0.0001(9) 0.0079(9) 0.0022(9)
C31 0.0412(11) 0.0424(12) 0.0313(10) -0.0043(9) 0.0058(9) -0.0133(10)
F1 0.0713(10) 0.0940(11) 0.0508(8) -0.0113(7) 0.0376(7) -0.0406(8)
F2 0.0464(8) 0.0763(10) 0.0583(9) -0.0110(7) -0.0013(6) -0.0311(7)
F3 0.0948(11) 0.0270(7) 0.0485(8) 0.0045(6) -0.0084(7) -0.0116(7)
S1 0.0268(2) 0.0255(2) 0.0257(2) 0.00342(17) 0.00929(18) 0.00376(18)
O1 0.0224(6) 0.0346(7) 0.0332(7) -0.0019(6) 0.0084(5) -0.0023(5)
O2 0.0478(9) 0.0363(8) 0.0504(9) 0.0061(7) 0.0056(7) 0.0202(7)
O3 0.0539(9) 0.0600(10) 0.0285(7) 0.0001(7) 0.0203(7) 0.0095(8)
C32 0.0414(11) 0.0221(9) 0.0324(10) -0.0004(8) 0.0115(9) -0.0018(8)
C33 0.0481(12) 0.0247(9) 0.0412(11) -0.0078(8) 0.0287(10) -0.0102(9)
C34 0.0287(10) 0.0277(10) 0.0565(13) -0.0089(9) 0.0230(10) -0.0025(8)
C35 0.0268(10) 0.0295(10) 0.0428(11) -0.0042(9) 0.0052(8) 0.0003(8)
C36 0.0338(10) 0.0305(10) 0.0317(10) -0.0041(8) 0.0144(8) 0.0001(8)
C37 0.0282(10) 0.0265(9) 0.0376(10) -0.0047(8) 0.0132(8) 0.0045(8)
C38 0.0672(16) 0.0503(14) 0.0391(12) 0.0017(11) 0.0035(11) 0.0094(12)

loop_
_atom_type_symbol
_atom_type_description
_atom_type_scat_dispersion_real
_atom_type_scat_dispersion_imag
_atom_type_scat_source
C C 0.0033 0.0016 'International Tables Vol C Tables 4.2.6.8 and 6.1.1.4'
H H 0.0000 0.0000 'International Tables Vol C Tables 4.2.6.8 and 6.1.1.4'
N N 0.0061 0.0033 'International Tables Vol C Tables 4.2.6.8 and 6.1.1.4'
O O 0.0106 0.0060 'International Tables Vol C Tables 4.2.6.8 and 6.1.1.4'
F F 0.0171 0.0103 'International Tables Vol C Tables 4.2.6.8 and 6.1.1.4'
S S 0.1246 0.1234 'International Tables Vol C Tables 4.2.6.8 and 6.1.1.4'

loop_
_geom_angle_atom_site_label_1
_geom_angle_atom_site_label_2
_geom_angle_atom_site_label_3
_geom_angle
C1 N1 C5 121.38(13)
C1 N1 C6 119.27(13)
C5 N1 C6 119.35(13)
N1 C1 C2 120.77(14)
N1 C1 H1 119.6
C2 C1 H1 119.6
C1 C2 C3 117.97(14)
C1 C2 C15 118.82(14)
C3 C2 C15 123.21(14)
C4 C3 C2 120.95(15)
C4 C3 H2 119.5
C2 C3 H2 119.5
C5 C4 C3 118.10(14)
C5 C4 C23 118.36(14)
C3 C4 C23 123.49(14)
N1 C5 C4 120.79(15)
N1 C5 H3 119.6
C4 C5 H3 119.6
C7 C6 C11 124.08(14)
C7 C6 N1 118.10(13)
C11 C6 N1 117.82(14)
C6 C7 C8 116.83(14)
C6 C7 C12 122.43(14)
C8 C7 C12 120.74(14)
C9 C8 C7 121.55(15)
C9 C8 H4 119.2
C7 C8 H4 119.2
C10 C9 C8 118.79(15)
C10 C9 C13 120.14(15)
C8 C9 C13 121.01(15)
C9 C10 C11 122.19(15)
C9 C10 H5 118.9
C11 C10 H5 118.9
C10 C11 C6 116.52(15)
C10 C11 C14 121.21(15)
C6 C11 C14 122.27(15)
C7 C12 H6 109.5
C7 C12 H7 109.5
H6 C12 H7 109.5
C7 C12 H8 109.5
H6 C12 H8 109.5
H7 C12 H8 109.5
C9 C13 H9 109.5
C9 C13 H10 109.5
H9 C13 H10 109.5
C9 C13 H11 109.5
H9 C13 H11 109.5
H10 C13 H11 109.5
C11 C14 H12 109.5
C11 C14 H13 109.5
H12 C14 H13 109.5
C11 C14 H14 109.5
H12 C14 H14 109.5
H13 C14 H14 109.5
C20 C15 C16 121.49(15)
C20 C15 C2 118.90(15)
C16 C15 C2 119.60(15)
C17 C16 C15 118.07(17)
C17 C16 C21 120.40(16)
C15 C16 C21 121.52(15)
C18 C17 C16 121.19(18)
C18 C17 H15 119.4
C16 C17 H15 119.4
C19 C18 C17 119.99(17)
C19 C18 H16 120.0
C17 C18 H16 120.0
C18 C19 C20 121.30(18)
C18 C19 H17 119.4
C20 C19 H17 119.4
C19 C20 C15 117.95(17)
C19 C20 C22 120.20(16)
C15 C20 C22 121.83(15)
C16 C21 H18 109.5
C16 C21 H19 109.5
H18 C21 H19 109.5
C16 C21 H20 109.5
H18 C21 H20 109.5
H19 C21 H20 109.5
C20 C22 H21 109.5
C20 C22 H22 109.5
H21 C22 H22 109.5
C20 C22 H23 109.5
H21 C22 H23 109.5
H22 C22 H23 109.5
C28 C23 C24 121.38(15)
C28 C23 C4 120.06(15)
C24 C23 C4 118.46(15)
C25 C24 C23 118.63(17)
C25 C24 C29 119.77(16)
C23 C24 C29 121.60(15)
C26 C25 C24 120.62(18)
C26 C25 H24 119.7
C24 C25 H24 119.7
C25 C26 C27 120.77(17)
C25 C26 H25 119.6
C27 C26 H25 119.6
C26 C27 C28 120.73(18)
C26 C27 H26 119.6
C28 C27 H26 119.6
C23 C28 C27 117.82(17)
C23 C28 C30 121.18(16)
C27 C28 C30 120.99(17)
C24 C29 H27 109.5
C24 C29 H28 109.5
H27 C29 H28 109.5
C24 C29 H29 109.5
H27 C29 H29 109.5
H28 C29 H29 109.5
C28 C30 H30 109.5
C28 C30 H31 109.5
H30 C30 H31 109.5
C28 C30 H32 109.5
H30 C30 H32 109.5
H31 C30 H32 109.5
F3 C31 F1 107.34(17)
F3 C31 F2 107.16(16)
F1 C31 F2 107.50(17)
F3 C31 S1 112.27(15)
F1 C31 S1 111.11(14)
F2 C31 S1 111.22(14)
O2 S1 O3 114.64(9)
O2 S1 O1 115.11(8)
O3 S1 O1 115.48(8)
O2 S1 C31 102.50(10)
O3 S1 C31 103.83(9)
O1 S1 C31 102.72(8)
C33 C32 C37 118.14(18)
C33 C32 C38 121.22(18)
C37 C32 C38 120.64(18)
C34 C33 C32 120.98(17)
C34 C33 H33 119.5
C32 C33 H33 119.5
C33 C34 C35 119.94(17)
C33 C34 H34 120.0
C35 C34 H34 120.0
C36 C35 C34 119.91(18)
C36 C35 H35 120.0
C34 C35 H35 120.0
C37 C36 C35 120.23(17)
C37 C36 H36 119.9
C35 C36 H36 119.9
C36 C37 C32 120.79(17)
C36 C37 H37 119.6
C32 C37 H37 119.6
C32 C38 H38 109.5
C32 C38 H39 109.5
H38 C38 H39 109.5
C32 C38 H40 109.5
H38 C38 H40 109.5
H39 C38 H40 109.5

loop_
_geom_bond_atom_site_label_1
_geom_bond_atom_site_label_2
_geom_bond_distance
N1 C1 1.350(2)
N1 C5 1.351(2)
N1 C6 1.4680(19)
C1 C2 1.383(2)
C1 H1 0.9500
C2 C3 1.394(2)
C2 C15 1.490(2)
C3 C4 1.394(2)
C3 H2 0.9500
C4 C5 1.379(2)
C4 C23 1.494(2)
C5 H3 0.9500
C6 C7 1.388(2)
C6 C11 1.391(2)
C7 C8 1.395(2)
C7 C12 1.504(2)
C8 C9 1.392(2)
C8 H4 0.9500
C9 C10 1.388(2)
C9 C13 1.507(2)
C10 C11 1.390(2)
C10 H5 0.9500
C11 C14 1.502(2)
C12 H6 0.9800
C12 H7 0.9800
C12 H8 0.9800
C13 H9 0.9800
C13 H10 0.9800
C13 H11 0.9800
C14 H12 0.9800
C14 H13 0.9800
C14 H14 0.9800
C15 C20 1.399(2)
C15 C16 1.407(2)
C16 C17 1.391(2)
C16 C21 1.504(3)
C17 C18 1.380(3)
C17 H15 0.9500
C18 C19 1.377(3)
C18 H16 0.9500
C19 C20 1.397(2)
C19 H17 0.9500
C20 C22 1.501(3)
C21 H18 0.9800
C21 H19 0.9800
C21 H20 0.9800
C22 H21 0.9800
C22 H22 0.9800
C22 H23 0.9800
C23 C28 1.401(2)
C23 C24 1.404(2)
C24 C25 1.387(2)
C24 C29 1.507(3)
C25 C26 1.376(3)
C25 H24 0.9500
C26 C27 1.377(3)
C26 H25 0.9500
C27 C28 1.404(2)
C27 H26 0.9500
C28 C30 1.498(3)
C29 H27 0.9800
C29 H28 0.9800
C29 H29 0.9800
C30 H30 0.9800
C30 H31 0.9800
C30 H32 0.9800
C31 F3 1.330(2)
C31 F1 1.332(2)
C31 F2 1.338(2)
C31 S1 1.809(2)
S1 O2 1.4320(13)
S1 O3 1.4346(14)
S1 O1 1.4402(13)
C32 C33 1.391(3)
C32 C37 1.396(3)
C32 C38 1.506(3)
C33 C34 1.380(3)
C33 H33 0.9500
C34 C35 1.381(3)
C34 H34 0.9500
C35 C36 1.378(3)
C35 H35 0.9500
C36 C37 1.378(3)
C36 H36 0.9500
C37 H37 0.9500
C38 H38 0.9800
C38 H39 0.9800
C38 H40 0.9800

loop_
_geom_torsion_atom_site_label_1
_geom_torsion_atom_site_label_2
_geom_torsion_atom_site_label_3
_geom_torsion_atom_site_label_4
_geom_torsion
C5 N1 C1 C2 1.0(2)
C6 N1 C1 C2 -179.89(14)
N1 C1 C2 C3 -0.9(2)
N1 C1 C2 C15 179.30(14)
C1 C2 C3 C4 -0.7(2)
C15 C2 C3 C4 179.09(15)
C2 C3 C4 C5 2.2(2)
C2 C3 C4 C23 -175.17(15)
C1 N1 C5 C4 0.6(2)
C6 N1 C5 C4 -178.57(14)
C3 C4 C5 N1 -2.1(2)
C23 C4 C5 N1 175.39(14)
C1 N1 C6 C7 92.15(17)
C5 N1 C6 C7 -88.69(18)
C1 N1 C6 C11 -87.79(18)
C5 N1 C6 C11 91.38(18)
C11 C6 C7 C8 0.9(2)
N1 C6 C7 C8 -179.07(13)
C11 C6 C7 C12 -179.02(15)
N1 C6 C7 C12 1.1(2)
C6 C7 C8 C9 1.3(2)
C12 C7 C8 C9 -178.84(15)
C7 C8 C9 C10 -2.0(2)
C7 C8 C9 C13 175.30(15)
C8 C9 C10 C11 0.6(2)
C13 C9 C10 C11 -176.71(15)
C9 C10 C11 C6 1.4(2)
C9 C10 C11 C14 -178.42(15)
C7 C6 C11 C10 -2.1(2)
N1 C6 C11 C10 177.79(13)
C7 C6 C11 C14 177.63(15)
N1 C6 C11 C14 -2.4(2)
C1 C2 C15 C20 -72.3(2)
C3 C2 C15 C20 107.87(18)
C1 C2 C15 C16 106.53(18)
C3 C2 C15 C16 -73.3(2)
C20 C15 C16 C17 1.3(2)
C2 C15 C16 C17 -177.55(14)
C20 C15 C16 C21 179.91(15)
C2 C15 C16 C21 1.1(2)
C15 C16 C17 C18 -0.6(2)
C21 C16 C17 C18 -179.25(17)
C16 C17 C18 C19 -0.6(3)
C17 C18 C19 C20 1.1(3)
C18 C19 C20 C15 -0.5(3)
C18 C19 C20 C22 -178.56(17)
C16 C15 C20 C19 -0.7(2)
C2 C15 C20 C19 178.07(14)
C16 C15 C20 C22 177.31(15)
C2 C15 C20 C22 -3.9(2)
C5 C4 C23 C28 94.10(19)
C3 C4 C23 C28 -88.5(2)
C5 C4 C23 C24 -82.34(19)
C3 C4 C23 C24 95.03(19)
C28 C23 C24 C25 -1.7(2)
C4 C23 C24 C25 174.65(15)
C28 C23 C24 C29 178.91(16)
C4 C23 C24 C29 -4.7(2)
C23 C24 C25 C26 0.1(2)
C29 C24 C25 C26 179.49(16)
C24 C25 C26 C27 1.6(3)
C25 C26 C27 C28 -1.8(3)
C24 C23 C28 C27 1.6(2)
C4 C23 C28 C27 -174.77(15)
C24 C23 C28 C30 -179.64(16)
C4 C23 C28 C30 4.0(2)
C26 C27 C28 C23 0.2(2)
C26 C27 C28 C30 -178.59(17)
F3 C31 S1 O2 -179.74(13)
F1 C31 S1 O2 -59.52(17)
F2 C31 S1 O2 60.19(17)
F3 C31 S1 O3 60.62(15)
F1 C31 S1 O3 -179.16(14)
F2 C31 S1 O3 -59.44(17)
F3 C31 S1 O1 -60.02(15)
F1 C31 S1 O1 60.19(16)
F2 C31 S1 O1 179.91(14)
C37 C32 C33 C34 -0.2(3)
C38 C32 C33 C34 -179.84(18)
C32 C33 C34 C35 0.4(3)
C33 C34 C35 C36 -0.3(3)
C34 C35 C36 C37 -0.2(3)
C35 C36 C37 C32 0.4(3)
C33 C32 C37 C36 -0.2(3)
C38 C32 C37 C36 179.41(18)
